data_4301497
loop_
_publ_author_name
'Fuyan Han'
'Jie Zhang'
'Yanan Han'
'Zhengxing Zhang'
'Zhenxia Chen'
'Linhong Weng'
'Xigeng Zhou'

_publ_section_title
;
Synthesis of Mixed Cp/TpMe2 Lanthanide Complexes from Lanthanocene
Precursors and their Structures and Reactivities
;
_journal_name_full 'Inorganic Chemistry'
_journal_page_first 1774
_journal_page_last 1781
_journal_paper_doi 10.1021/ic802094q
_journal_volume 48
_journal_year 2009
_chemical_formula_sum 'C29 H44 B Dy N10 O'
_chemical_formula_weight 722.05
_chemical_name_systematic
;
 ?
;
_space_group_IT_number 2
_symmetry_cell_setting triclinic
_symmetry_space_group_name_Hall '-P 1'
_symmetry_space_group_name_H-M 'P -1'
_atom_sites_solution_hydrogens geom
_atom_sites_solution_primary direct
_atom_sites_solution_secondary difmap
_audit_creation_method SHELXL-97
_cell_angle_alpha 73.968(4)
_cell_angle_beta 79.964(4)
_cell_angle_gamma 86.524(4)
_cell_formula_units_Z 2
_cell_length_a 9.287(3)
_cell_length_b 10.275(3)
_cell_length_c 18.371(6)
_cell_measurement_reflns_used 1014
_cell_measurement_temperature 293(2)
_cell_measurement_theta_max 27.025
_cell_measurement_theta_min 2.227
_cell_volume 1658.9(9)
_computing_cell_refinement 'Bruker SMART'
_computing_data_collection 'Bruker SMART'
_computing_data_reduction 'Bruker SHELXTL'
_computing_molecular_graphics 'Bruker SHELXTL'
_computing_publication_material 'Bruker SHELXTL'
_computing_structure_refinement 'SHELXL-97 (Sheldrick, 1997)'
_computing_structure_solution 'SHELXS-97 (Sheldrick, 1990)'
_diffrn_ambient_temperature 293(2)
_diffrn_measured_fraction_theta_full 0.949
_diffrn_measured_fraction_theta_max 0.949
_diffrn_measurement_device_type 'CCD area detector'
_diffrn_measurement_method 'phi and omega scans'
_diffrn_radiation_monochromator graphite
_diffrn_radiation_source 'fine-focus sealed tube'
_diffrn_radiation_type MoK\a
_diffrn_radiation_wavelength 0.71073
_diffrn_reflns_av_R_equivalents 0.0186
_diffrn_reflns_av_sigmaI/netI 0.0395
_diffrn_reflns_limit_h_max 11
_diffrn_reflns_limit_h_min -11
_diffrn_reflns_limit_k_max 8
_diffrn_reflns_limit_k_min -13
_diffrn_reflns_limit_l_max 15
_diffrn_reflns_limit_l_min -23
_diffrn_reflns_number 8229
_diffrn_reflns_theta_full 27.14
_diffrn_reflns_theta_max 27.14
_diffrn_reflns_theta_min 2.06
_diffrn_standards_decay_% 7.56
_exptl_absorpt_coefficient_mu 2.290
_exptl_absorpt_correction_T_max 0.7707
_exptl_absorpt_correction_T_min 0.5983
_exptl_absorpt_correction_type multi-scan
_exptl_absorpt_process_details sadabs
_exptl_crystal_colour transparent
_exptl_crystal_density_diffrn 1.445
_exptl_crystal_density_method 'not measured'
_exptl_crystal_description prism
_exptl_crystal_F_000 734
_exptl_crystal_size_max 0.25
_exptl_crystal_size_mid 0.15
_exptl_crystal_size_min 0.12
_refine_diff_density_max 1.395
_refine_diff_density_min -1.069
_refine_diff_density_rms 0.098
_refine_ls_extinction_method none
_refine_ls_goodness_of_fit_ref 1.089
_refine_ls_hydrogen_treatment mixed
_refine_ls_matrix_type full
_refine_ls_number_parameters 392
_refine_ls_number_reflns 6965
_refine_ls_number_restraints 1
_refine_ls_restrained_S_all 1.089
_refine_ls_R_factor_all 0.0385
_refine_ls_R_factor_gt 0.0330
_refine_ls_shift/su_max 0.002
_refine_ls_shift/su_mean 0.000
_refine_ls_structure_factor_coef Fsqd
_refine_ls_weighting_details 'calc w=1/[\s^2^(Fo^2^)+(0.0559P)^2^+0.0000P] where P=(Fo^2^+2Fc^2^)/3'
_refine_ls_weighting_scheme calc
_refine_ls_wR_factor_gt 0.0897
_refine_ls_wR_factor_ref 0.0926
_reflns_number_gt 6221
_reflns_number_total 6965
_reflns_threshold_expression >2sigma(I)
_cod_data_source_file ic802094q_si_001_08.cif
_cod_data_source_block f71223a
_cod_depositor_comments
;
The following automatic conversions were performed:
'_symmetry_cell_setting' value 'Triclinic' changed to 'triclinic'
according to '/home/saulius/struct/CIF-dictionaries/cif_core.dic'
dictionary named 'cif_core.dic' version 2.4.1 from 2010-06-29.

Automatic conversion script
Id: cif_fix_enum 1527 2010-12-29 10:47:43Z saulius 
;
_cod_database_code 4301497

loop_
_symmetry_equiv_pos_as_xyz
'x, y, z'
'-x, -y, -z'

loop_
_atom_site_label
_atom_site_type_symbol
_atom_site_fract_x
_atom_site_fract_y
_atom_site_fract_z
_atom_site_U_iso_or_equiv
_atom_site_adp_type
_atom_site_occupancy
_atom_site_symmetry_multiplicity
_atom_site_calc_flag
_atom_site_refinement_flags
_atom_site_disorder_assembly
_atom_site_disorder_group
Dy1 Dy 0.742941(16) 0.603743(16) 0.730868(9) 0.03711(7) Uani 1 1 d . . .
O1 O 0.5375(3) 0.5661(3) 0.67232(17) 0.0549(7) Uani 1 1 d . . .
N1 N 0.5368(3) 0.5462(3) 0.84168(19) 0.0446(7) Uani 1 1 d . . .
N2 N 0.4797(3) 0.6398(3) 0.88039(19) 0.0456(7) Uani 1 1 d . . .
N3 N 0.8032(3) 0.7123(3) 0.82679(19) 0.0445(7) Uani 1 1 d . . .
N4 N 0.7000(3) 0.7864(3) 0.86200(18) 0.0418(7) Uani 1 1 d . . .
N5 N 0.6013(3) 0.8241(3) 0.7108(2) 0.0464(7) Uani 1 1 d . . .
N6 N 0.5140(3) 0.8565(3) 0.7720(2) 0.0463(7) Uani 1 1 d . . .
N7 N 0.9301(3) 0.7333(4) 0.64730(19) 0.0456(7) Uani 1 1 d . . .
N8 N 0.8770(4) 0.6604(4) 0.60355(19) 0.0479(8) Uani 1 1 d . . .
N9 N 0.8789(4) 0.4102(4) 0.7847(2) 0.0488(8) Uani 1 1 d . . .
N10 N 0.8004(4) 0.3751(4) 0.7354(2) 0.0497(8) Uani 1 1 d . . .
B1 B 0.5361(5) 0.7853(5) 0.8555(3) 0.0480(10) Uani 1 1 d D . .
H1 H 0.474(5) 0.846(4) 0.890(2) 0.058 Uiso 1 1 d D . .
C1 C 0.3727(4) 0.5826(5) 0.9384(2) 0.0493(10) Uani 1 1 d . . .
C2 C 0.3604(4) 0.4511(5) 0.9371(2) 0.0539(10) Uani 1 1 d . . .
H2 H 0.2955 0.3872 0.9702 0.065 Uiso 1 1 calc R . .
C3 C 0.4642(4) 0.4321(4) 0.8764(2) 0.0494(9) Uani 1 1 d . . .
C4 C 0.2862(5) 0.6556(6) 0.9917(3) 0.0717(14) Uani 1 1 d . . .
H4A H 0.3509 0.7063 1.0086 0.108 Uiso 1 1 calc R . .
H4B H 0.2344 0.5913 1.0353 0.108 Uiso 1 1 calc R . .
H4C H 0.2174 0.7163 0.9654 0.108 Uiso 1 1 calc R . .
C5 C 0.4944(6) 0.3070(5) 0.8502(3) 0.0673(13) Uani 1 1 d . . .
H5A H 0.4819 0.3259 0.7975 0.101 Uiso 1 1 calc R . .
H5B H 0.4278 0.2376 0.8813 0.101 Uiso 1 1 calc R . .
H5C H 0.5930 0.2767 0.8550 0.101 Uiso 1 1 calc R . .
C6 C 0.7641(4) 0.8525(4) 0.9020(2) 0.0451(8) Uani 1 1 d . . .
C7 C 0.9098(4) 0.8183(4) 0.8939(2) 0.0478(9) Uani 1 1 d . . .
H7 H 0.9807 0.8472 0.9158 0.057 Uiso 1 1 calc R . .
C8 C 0.9309(4) 0.7315(4) 0.8464(2) 0.0436(8) Uani 1 1 d . . .
C9 C 0.6834(6) 0.9451(5) 0.9453(3) 0.0679(13) Uani 1 1 d . . .
H9A H 0.6539 1.0256 0.9098 0.102 Uiso 1 1 calc R . .
H9B H 0.7460 0.9689 0.9760 0.102 Uiso 1 1 calc R . .
H9C H 0.5985 0.9003 0.9781 0.102 Uiso 1 1 calc R . .
C10 C 1.0701(5) 0.6677(5) 0.8184(3) 0.0570(11) Uani 1 1 d . . .
H10A H 1.1001 0.5984 0.8601 0.085 Uiso 1 1 calc R . .
H10B H 1.1444 0.7352 0.7985 0.085 Uiso 1 1 calc R . .
H10C H 1.0554 0.6284 0.7786 0.085 Uiso 1 1 calc R . .
C11 C 0.4234(4) 0.9602(4) 0.7459(3) 0.0542(11) Uani 1 1 d . . .
C12 C 0.4522(5) 0.9960(4) 0.6680(3) 0.0591(12) Uani 1 1 d . . .
H12 H 0.4063 1.0647 0.6350 0.071 Uiso 1 1 calc R . .
C13 C 0.5638(5) 0.9102(5) 0.6472(3) 0.0535(10) Uani 1 1 d . . .
C14 C 0.3121(6) 1.0190(6) 0.7982(4) 0.0812(17) Uani 1 1 d . . .
H14A H 0.2521 0.9479 0.8332 0.122 Uiso 1 1 calc R . .
H14B H 0.2518 1.0839 0.7682 0.122 Uiso 1 1 calc R . .
H14C H 0.3612 1.0627 0.8267 0.122 Uiso 1 1 calc R . .
C15 C 0.6378(6) 0.9085(6) 0.5682(3) 0.0735(14) Uani 1 1 d . . .
H15A H 0.7414 0.8973 0.5675 0.110 Uiso 1 1 calc R . .
H15B H 0.6181 0.9925 0.5323 0.110 Uiso 1 1 calc R . .
H15C H 0.6013 0.8348 0.5543 0.110 Uiso 1 1 calc R . .
C16 C 0.9438(5) 0.7066(5) 0.5311(2) 0.0515(9) Uani 1 1 d . . .
C17 C 1.0403(5) 0.8069(5) 0.5265(3) 0.0593(11) Uani 1 1 d . . .
H17 H 1.1009 0.8551 0.4827 0.071 Uiso 1 1 calc R . .
C18 C 1.0288(4) 0.8212(5) 0.6001(3) 0.0522(10) Uani 1 1 d . . .
C19 C 1.1030(6) 0.9175(6) 0.6284(3) 0.0721(14) Uani 1 1 d . . .
H19A H 1.0541 0.9186 0.6788 0.108 Uiso 1 1 calc R . .
H19B H 1.0996 1.0067 0.5941 0.108 Uiso 1 1 calc R . .
H19C H 1.2030 0.8895 0.6305 0.108 Uiso 1 1 calc R . .
C20 C 0.9046(7) 0.6559(6) 0.4682(3) 0.0769(15) Uani 1 1 d . . .
H20A H 0.8748 0.5633 0.4885 0.115 Uiso 1 1 calc R . .
H20B H 0.9881 0.6619 0.4285 0.115 Uiso 1 1 calc R . .
H20C H 0.8259 0.7101 0.4474 0.115 Uiso 1 1 calc R . .
C21 C 0.8297(5) 0.2459(5) 0.7381(3) 0.0596(12) Uani 1 1 d . . .
C22 C 0.9256(5) 0.1949(5) 0.7879(3) 0.0664(13) Uani 1 1 d . . .
H22 H 0.9640 0.1072 0.7997 0.080 Uiso 1 1 calc R . .
C23 C 0.9547(5) 0.3000(5) 0.8174(3) 0.0567(11) Uani 1 1 d . . .
C24 C 1.0520(6) 0.3001(7) 0.8731(3) 0.0829(17) Uani 1 1 d . . .
H24A H 1.1471 0.3310 0.8459 0.124 Uiso 1 1 calc R . .
H24B H 1.0602 0.2100 0.9055 0.124 Uiso 1 1 calc R . .
H24C H 1.0120 0.3595 0.9039 0.124 Uiso 1 1 calc R . .
C25 C 0.7581(7) 0.1747(6) 0.6924(4) 0.092(2) Uani 1 1 d . . .
H25A H 0.6538 0.1830 0.7046 0.138 Uiso 1 1 calc R . .
H25B H 0.7860 0.0806 0.7049 0.138 Uiso 1 1 calc R . .
H25C H 0.7891 0.2150 0.6386 0.138 Uiso 1 1 calc R . .
C26 C 0.3835(5) 0.6029(6) 0.6890(3) 0.0729(14) Uani 1 1 d . . .
H26A H 0.3683 0.6985 0.6655 0.087 Uiso 1 1 calc R . .
H26B H 0.3520 0.5848 0.7440 0.087 Uiso 1 1 calc R . .
C27 C 0.3004(6) 0.5209(9) 0.6574(4) 0.104(2) Uani 1 1 d . . .
H27A H 0.2361 0.5780 0.6252 0.124 Uiso 1 1 calc R . .
H27B H 0.2417 0.4552 0.6985 0.124 Uiso 1 1 calc R . .
C28 C 0.4096(8) 0.4518(12) 0.6119(5) 0.155(5) Uani 1 1 d . . .
H28A H 0.4058 0.3546 0.6346 0.186 Uiso 1 1 calc R . .
H28B H 0.3891 0.4706 0.5599 0.186 Uiso 1 1 calc R . .
C29 C 0.5543(6) 0.5013(8) 0.6106(3) 0.0849(18) Uani 1 1 d . . .
H29A H 0.6243 0.4269 0.6188 0.102 Uiso 1 1 calc R . .
H29B H 0.5880 0.5656 0.5617 0.102 Uiso 1 1 calc R . .

loop_
_atom_site_aniso_label
_atom_site_aniso_U_11
_atom_site_aniso_U_22
_atom_site_aniso_U_33
_atom_site_aniso_U_23
_atom_site_aniso_U_13
_atom_site_aniso_U_12
Dy1 0.03048(10) 0.04101(11) 0.04227(11) -0.01345(7) -0.00859(6) -0.00155(7)
O1 0.0391(15) 0.076(2) 0.0595(17) -0.0298(15) -0.0148(12) -0.0009(14)
N1 0.0371(16) 0.0473(18) 0.0503(18) -0.0163(15) -0.0029(13) -0.0054(13)
N2 0.0328(15) 0.055(2) 0.0503(18) -0.0182(15) -0.0042(13) 0.0000(14)
N3 0.0383(16) 0.0521(19) 0.0493(17) -0.0215(15) -0.0126(13) 0.0031(14)
N4 0.0367(16) 0.0464(18) 0.0471(17) -0.0195(14) -0.0085(12) 0.0001(13)
N5 0.0382(17) 0.0479(19) 0.0553(19) -0.0135(15) -0.0152(14) 0.0028(14)
N6 0.0339(16) 0.0437(18) 0.066(2) -0.0200(16) -0.0139(14) 0.0050(13)
N7 0.0387(16) 0.0520(19) 0.0474(17) -0.0118(15) -0.0115(13) -0.0065(14)
N8 0.0429(18) 0.051(2) 0.0505(18) -0.0139(15) -0.0071(14) -0.0081(14)
N9 0.0421(17) 0.0471(19) 0.056(2) -0.0132(16) -0.0085(14) 0.0036(14)
N10 0.0425(18) 0.050(2) 0.060(2) -0.0206(16) -0.0054(15) -0.0070(15)
B1 0.037(2) 0.054(3) 0.058(3) -0.028(2) -0.0037(18) 0.0031(19)
C1 0.0334(18) 0.071(3) 0.0409(19) -0.0103(18) -0.0093(14) 0.0030(18)
C2 0.038(2) 0.069(3) 0.047(2) -0.0003(19) -0.0055(16) -0.0104(19)
C3 0.041(2) 0.054(2) 0.049(2) -0.0067(18) -0.0074(16) -0.0078(17)
C4 0.048(2) 0.107(4) 0.060(3) -0.030(3) 0.001(2) 0.006(3)
C5 0.068(3) 0.050(3) 0.078(3) -0.011(2) 0.001(2) -0.014(2)
C6 0.052(2) 0.041(2) 0.044(2) -0.0139(16) -0.0083(16) -0.0046(17)
C7 0.046(2) 0.050(2) 0.053(2) -0.0178(18) -0.0141(17) -0.0070(17)
C8 0.0380(19) 0.048(2) 0.046(2) -0.0111(17) -0.0143(15) -0.0022(16)
C9 0.073(3) 0.068(3) 0.076(3) -0.043(3) -0.007(2) -0.005(2)
C10 0.039(2) 0.070(3) 0.072(3) -0.028(2) -0.0234(19) 0.007(2)
C11 0.0338(19) 0.041(2) 0.093(3) -0.022(2) -0.0185(19) -0.0004(16)
C12 0.047(2) 0.045(2) 0.091(3) -0.012(2) -0.036(2) 0.0028(18)
C13 0.045(2) 0.048(2) 0.070(3) -0.007(2) -0.0282(19) -0.0025(18)
C14 0.053(3) 0.067(3) 0.132(5) -0.044(3) -0.020(3) 0.022(2)
C15 0.070(3) 0.080(4) 0.062(3) 0.001(3) -0.024(2) 0.009(3)
C16 0.049(2) 0.058(3) 0.047(2) -0.0148(19) -0.0031(16) -0.0071(18)
C17 0.051(2) 0.068(3) 0.052(2) -0.005(2) -0.0030(18) -0.017(2)
C18 0.039(2) 0.053(2) 0.062(2) -0.007(2) -0.0129(17) -0.0106(17)
C19 0.071(3) 0.067(3) 0.082(3) -0.012(3) -0.027(3) -0.022(3)
C20 0.085(4) 0.094(4) 0.057(3) -0.029(3) -0.007(2) -0.020(3)
C21 0.043(2) 0.051(2) 0.087(3) -0.032(2) 0.008(2) -0.0070(19)
C22 0.054(3) 0.041(2) 0.095(4) -0.014(2) 0.002(2) 0.006(2)
C23 0.045(2) 0.053(3) 0.063(3) -0.008(2) -0.0005(18) 0.0088(19)
C24 0.073(3) 0.093(4) 0.079(4) -0.014(3) -0.027(3) 0.026(3)
C25 0.081(4) 0.071(4) 0.139(6) -0.057(4) -0.008(4) -0.014(3)
C26 0.039(2) 0.097(4) 0.093(4) -0.036(3) -0.024(2) 0.006(2)
C27 0.052(3) 0.154(7) 0.124(6) -0.063(5) -0.021(3) -0.016(4)
C28 0.079(5) 0.288(14) 0.154(8) -0.155(9) -0.001(5) -0.053(6)
C29 0.067(3) 0.135(6) 0.074(3) -0.059(4) -0.014(3) -0.011(3)

loop_
_atom_type_symbol
_atom_type_description
_atom_type_scat_dispersion_real
_atom_type_scat_dispersion_imag
_atom_type_scat_source
C C 0.0033 0.0016 'International Tables Vol C Tables 4.2.6.8 and 6.1.1.4'
H H 0.0000 0.0000 'International Tables Vol C Tables 4.2.6.8 and 6.1.1.4'
B B 0.0013 0.0007 'International Tables Vol C Tables 4.2.6.8 and 6.1.1.4'
N N 0.0061 0.0033 'International Tables Vol C Tables 4.2.6.8 and 6.1.1.4'
Dy Dy -0.1892 4.4098 'International Tables Vol C Tables 4.2.6.8 and 6.1.1.4'
O O 0.0106 0.0060 'International Tables Vol C Tables 4.2.6.8 and 6.1.1.4'

loop_
_geom_angle_atom_site_label_1
_geom_angle_atom_site_label_2
_geom_angle_atom_site_label_3
_geom_angle
_geom_angle_site_symmetry_1
_geom_angle_site_symmetry_3
_geom_angle_publ_flag
N7 Dy1 N10 107.26(12) . . ?
N7 Dy1 N9 99.57(12) . . ?
N10 Dy1 N9 34.19(12) . . ?
N7 Dy1 N8 34.66(11) . . ?
N10 Dy1 N8 87.20(12) . . ?
N9 Dy1 N8 98.81(12) . . ?
N7 Dy1 O1 115.29(11) . . ?
N10 Dy1 O1 83.83(12) . . ?
N9 Dy1 O1 116.60(12) . . ?
N8 Dy1 O1 85.67(11) . . ?
N7 Dy1 N3 85.28(12) . . ?
N10 Dy1 N3 122.70(12) . . ?
N9 Dy1 N3 89.31(12) . . ?
N8 Dy1 N3 119.94(12) . . ?
O1 Dy1 N3 141.39(10) . . ?
N7 Dy1 N1 156.63(12) . . ?
N10 Dy1 N1 93.72(11) . . ?
N9 Dy1 N1 91.99(11) . . ?
N8 Dy1 N1 161.78(12) . . ?
O1 Dy1 N1 76.35(11) . . ?
N3 Dy1 N1 74.55(11) . . ?
N7 Dy1 N5 84.39(12) . . ?
N10 Dy1 N5 159.20(12) . . ?
N9 Dy1 N5 162.99(12) . . ?
N8 Dy1 N5 93.79(12) . . ?
O1 Dy1 N5 75.55(11) . . ?
N3 Dy1 N5 74.45(11) . . ?
N1 Dy1 N5 79.00(11) . . ?
C29 O1 C26 107.8(4) . . ?
C29 O1 Dy1 122.8(3) . . ?
C26 O1 Dy1 129.4(3) . . ?
C3 N1 N2 106.5(3) . . ?
C3 N1 Dy1 132.0(3) . . ?
N2 N1 Dy1 121.5(2) . . ?
C1 N2 N1 109.7(3) . . ?
C1 N2 B1 129.0(4) . . ?
N1 N2 B1 121.3(3) . . ?
C8 N3 N4 106.6(3) . . ?
C8 N3 Dy1 131.7(3) . . ?
N4 N3 Dy1 120.9(2) . . ?
C6 N4 N3 109.8(3) . . ?
C6 N4 B1 128.2(3) . . ?
N3 N4 B1 121.9(3) . . ?
C13 N5 N6 106.5(3) . . ?
C13 N5 Dy1 131.5(3) . . ?
N6 N5 Dy1 120.0(2) . . ?
C11 N6 N5 109.5(3) . . ?
C11 N6 B1 129.4(4) . . ?
N5 N6 B1 120.9(3) . . ?
C18 N7 N8 107.8(3) . . ?
C18 N7 Dy1 173.2(3) . . ?
N8 N7 Dy1 75.2(2) . . ?
C16 N8 N7 107.5(3) . . ?
C16 N8 Dy1 173.1(3) . . ?
N7 N8 Dy1 70.11(19) . . ?
C23 N9 N10 108.1(4) . . ?
C23 N9 Dy1 178.4(3) . . ?
N10 N9 Dy1 72.8(2) . . ?
C21 N10 N9 107.9(4) . . ?
C21 N10 Dy1 178.7(3) . . ?
N9 N10 Dy1 73.0(2) . . ?
N2 B1 N4 110.6(3) . . ?
N2 B1 N6 110.8(3) . . ?
N4 B1 N6 109.8(3) . . ?
N2 B1 H1 111(3) . . ?
N4 B1 H1 110(3) . . ?
N6 B1 H1 105(3) . . ?
N2 C1 C2 107.5(4) . . ?
N2 C1 C4 124.0(4) . . ?
C2 C1 C4 128.5(4) . . ?
C1 C2 C3 106.4(4) . . ?
C1 C2 H2 126.8 . . ?
C3 C2 H2 126.8 . . ?
N1 C3 C2 109.9(4) . . ?
N1 C3 C5 122.4(4) . . ?
C2 C3 C5 127.7(4) . . ?
C1 C4 H4A 109.5 . . ?
C1 C4 H4B 109.5 . . ?
H4A C4 H4B 109.5 . . ?
C1 C4 H4C 109.5 . . ?
H4A C4 H4C 109.5 . . ?
H4B C4 H4C 109.5 . . ?
C3 C5 H5A 109.5 . . ?
C3 C5 H5B 109.5 . . ?
H5A C5 H5B 109.5 . . ?
C3 C5 H5C 109.5 . . ?
H5A C5 H5C 109.5 . . ?
H5B C5 H5C 109.5 . . ?
N4 C6 C7 107.5(3) . . ?
N4 C6 C9 123.6(4) . . ?
C7 C6 C9 128.8(4) . . ?
C6 C7 C8 106.4(3) . . ?
C6 C7 H7 126.8 . . ?
C8 C7 H7 126.8 . . ?
N3 C8 C7 109.6(3) . . ?
N3 C8 C10 122.4(4) . . ?
C7 C8 C10 128.0(4) . . ?
C6 C9 H9A 109.5 . . ?
C6 C9 H9B 109.5 . . ?
H9A C9 H9B 109.5 . . ?
C6 C9 H9C 109.5 . . ?
H9A C9 H9C 109.5 . . ?
H9B C9 H9C 109.5 . . ?
C8 C10 H10A 109.5 . . ?
C8 C10 H10B 109.5 . . ?
H10A C10 H10B 109.5 . . ?
C8 C10 H10C 109.5 . . ?
H10A C10 H10C 109.5 . . ?
H10B C10 H10C 109.5 . . ?
N6 C11 C12 108.1(4) . . ?
N6 C11 C14 123.0(5) . . ?
C12 C11 C14 128.9(4) . . ?
C11 C12 C13 106.7(4) . . ?
C11 C12 H12 126.6 . . ?
C13 C12 H12 126.6 . . ?
N5 C13 C12 109.2(4) . . ?
N5 C13 C15 122.4(4) . . ?
C12 C13 C15 128.3(4) . . ?
C11 C14 H14A 109.5 . . ?
C11 C14 H14B 109.5 . . ?
H14A C14 H14B 109.5 . . ?
C11 C14 H14C 109.5 . . ?
H14A C14 H14C 109.5 . . ?
H14B C14 H14C 109.5 . . ?
C13 C15 H15A 109.5 . . ?
C13 C15 H15B 109.5 . . ?
H15A C15 H15B 109.5 . . ?
C13 C15 H15C 109.5 . . ?
H15A C15 H15C 109.5 . . ?
H15B C15 H15C 109.5 . . ?
N8 C16 C17 109.5(4) . . ?
N8 C16 C20 121.2(4) . . ?
C17 C16 C20 129.2(4) . . ?
C16 C17 C18 106.3(4) . . ?
C16 C17 H17 126.9 . . ?
C18 C17 H17 126.9 . . ?
N7 C18 C17 108.9(4) . . ?
N7 C18 C19 121.4(4) . . ?
C17 C18 C19 129.7(4) . . ?
C18 C19 H19A 109.5 . . ?
C18 C19 H19B 109.5 . . ?
H19A C19 H19B 109.5 . . ?
C18 C19 H19C 109.5 . . ?
H19A C19 H19C 109.5 . . ?
H19B C19 H19C 109.5 . . ?
C16 C20 H20A 109.5 . . ?
C16 C20 H20B 109.5 . . ?
H20A C20 H20B 109.5 . . ?
C16 C20 H20C 109.5 . . ?
H20A C20 H20C 109.5 . . ?
H20B C20 H20C 109.5 . . ?
N10 C21 C22 109.7(4) . . ?
N10 C21 C25 121.4(5) . . ?
C22 C21 C25 128.9(5) . . ?
C21 C22 C23 106.5(4) . . ?
C21 C22 H22 126.7 . . ?
C23 C22 H22 126.7 . . ?
N9 C23 C22 107.8(4) . . ?
N9 C23 C24 123.1(5) . . ?
C22 C23 C24 129.0(5) . . ?
C23 C24 H24A 109.5 . . ?
C23 C24 H24B 109.5 . . ?
H24A C24 H24B 109.5 . . ?
C23 C24 H24C 109.5 . . ?
H24A C24 H24C 109.5 . . ?
H24B C24 H24C 109.5 . . ?
C21 C25 H25A 109.5 . . ?
C21 C25 H25B 109.5 . . ?
H25A C25 H25B 109.5 . . ?
C21 C25 H25C 109.5 . . ?
H25A C25 H25C 109.5 . . ?
H25B C25 H25C 109.5 . . ?
O1 C26 C27 107.3(5) . . ?
O1 C26 H26A 110.3 . . ?
C27 C26 H26A 110.3 . . ?
O1 C26 H26B 110.3 . . ?
C27 C26 H26B 110.3 . . ?
H26A C26 H26B 108.5 . . ?
C26 C27 C28 106.2(5) . . ?
C26 C27 H27A 110.5 . . ?
C28 C27 H27A 110.5 . . ?
C26 C27 H27B 110.5 . . ?
C28 C27 H27B 110.5 . . ?
H27A C27 H27B 108.7 . . ?
C29 C28 C27 108.4(6) . . ?
C29 C28 H28A 110.0 . . ?
C27 C28 H28A 110.0 . . ?
C29 C28 H28B 110.0 . . ?
C27 C28 H28B 110.0 . . ?
H28A C28 H28B 108.4 . . ?
O1 C29 C28 105.8(5) . . ?
O1 C29 H29A 110.6 . . ?
C28 C29 H29A 110.6 . . ?
O1 C29 H29B 110.6 . . ?
C28 C29 H29B 110.6 . . ?
H29A C29 H29B 108.7 . . ?

loop_
_geom_bond_atom_site_label_1
_geom_bond_atom_site_label_2
_geom_bond_distance
_geom_bond_site_symmetry_2
_geom_bond_publ_flag
Dy1 N7 2.318(3) . ?
Dy1 N10 2.359(4) . ?
Dy1 N9 2.361(3) . ?
Dy1 N8 2.383(3) . ?
Dy1 O1 2.446(3) . ?
Dy1 N3 2.483(3) . ?
Dy1 N1 2.505(3) . ?
Dy1 N5 2.518(3) . ?
O1 C29 1.448(6) . ?
O1 C26 1.459(5) . ?
N1 C3 1.330(5) . ?
N1 N2 1.376(5) . ?
N2 C1 1.351(5) . ?
N2 B1 1.534(6) . ?
N3 C8 1.339(5) . ?
N3 N4 1.372(4) . ?
N4 C6 1.354(5) . ?
N4 B1 1.549(5) . ?
N5 C13 1.342(5) . ?
N5 N6 1.373(5) . ?
N6 C11 1.350(5) . ?
N6 B1 1.550(6) . ?
N7 C18 1.341(5) . ?
N7 N8 1.402(5) . ?
N8 C16 1.334(5) . ?
N9 C23 1.346(5) . ?
N9 N10 1.388(5) . ?
N10 C21 1.328(6) . ?
B1 H1 1.081(19) . ?
C1 C2 1.370(7) . ?
C1 C4 1.491(6) . ?
C2 C3 1.390(6) . ?
C2 H2 0.9300 . ?
C3 C5 1.488(7) . ?
C4 H4A 0.9600 . ?
C4 H4B 0.9600 . ?
C4 H4C 0.9600 . ?
C5 H5A 0.9600 . ?
C5 H5B 0.9600 . ?
C5 H5C 0.9600 . ?
C6 C7 1.371(6) . ?
C6 C9 1.491(6) . ?
C7 C8 1.394(6) . ?
C7 H7 0.9300 . ?
C8 C10 1.489(6) . ?
C9 H9A 0.9600 . ?
C9 H9B 0.9600 . ?
C9 H9C 0.9600 . ?
C10 H10A 0.9600 . ?
C10 H10B 0.9600 . ?
C10 H10C 0.9600 . ?
C11 C12 1.357(7) . ?
C11 C14 1.502(7) . ?
C12 C13 1.392(7) . ?
C12 H12 0.9300 . ?
C13 C15 1.496(7) . ?
C14 H14A 0.9600 . ?
C14 H14B 0.9600 . ?
C14 H14C 0.9600 . ?
C15 H15A 0.9600 . ?
C15 H15B 0.9600 . ?
C15 H15C 0.9600 . ?
C16 C17 1.382(6) . ?
C16 C20 1.497(6) . ?
C17 C18 1.385(7) . ?
C17 H17 0.9300 . ?
C18 C19 1.488(6) . ?
C19 H19A 0.9600 . ?
C19 H19B 0.9600 . ?
C19 H19C 0.9600 . ?
C20 H20A 0.9600 . ?
C20 H20B 0.9600 . ?
C20 H20C 0.9600 . ?
C21 C22 1.367(8) . ?
C21 C25 1.508(8) . ?
C22 C23 1.395(7) . ?
C22 H22 0.9300 . ?
C23 C24 1.478(8) . ?
C24 H24A 0.9600 . ?
C24 H24B 0.9600 . ?
C24 H24C 0.9600 . ?
C25 H25A 0.9600 . ?
C25 H25B 0.9600 . ?
C25 H25C 0.9600 . ?
C26 C27 1.465(8) . ?
C26 H26A 0.9700 . ?
C26 H26B 0.9700 . ?
C27 C28 1.476(10) . ?
C27 H27A 0.9700 . ?
C27 H27B 0.9700 . ?
C28 C29 1.460(9) . ?
C28 H28A 0.9700 . ?
C28 H28B 0.9700 . ?
C29 H29A 0.9700 . ?
C29 H29B 0.9700 . ?
